data_4342031
loop_
_publ_author_name
'Eich, Andreas'
'Bredow, Thomas'
'Beck, Johannes'

_publ_section_title
;
 Mixed pentele-chalcogen cationic chains from aluminum and gallium halide
 melts.
;
_journal_issue 2
_journal_name_full 'Inorganic chemistry'
_journal_page_first 484
_journal_page_last 491
_journal_paper_doi 10.1021/ic502199v
_journal_volume 54
_journal_year 2015
_chemical_compound_source 'synthesis as described'
_chemical_formula_moiety 'Sb3 Te4, Cl4 Ga'
_chemical_formula_sum 'Cl4 Ga Sb3 Te4'
_chemical_formula_weight 1087.17
_chemical_name_systematic
;
 ?
;
_space_group_IT_number 12
_symmetry_cell_setting monoclinic
_symmetry_Int_Tables_number 12
_symmetry_space_group_name_Hall '-C 2y'
_symmetry_space_group_name_H-M 'C 1 2/m 1'
_audit_conform_dict_location ftp://ftp.iucr.org/pub/cif_core.dic
_audit_conform_dict_name cif_core.dic
_audit_conform_dict_version 2.4.3
_audit_creation_date 2014-07-28T22:28:57-00:00
_audit_creation_method 'WinGX routine CIF_UPDATE'
_cell_angle_alpha 90
_cell_angle_beta 111.797(4)
_cell_angle_gamma 90
_cell_formula_units_Z 2
_cell_length_a 14.4533(14)
_cell_length_b 4.1958(4)
_cell_length_c 12.8996(12)
_cell_measurement_reflns_used 11194
_cell_measurement_temperature 123(2)
_cell_measurement_theta_max 27.48
_cell_measurement_theta_min 2.91
_cell_measurement_wavelength 0.71073
_cell_volume 726.34(12)
_computing_cell_refinement 'HKL Scalepack (Otwinowski & Minor 1997)'
_computing_data_collection 'Collect (Bruker AXS BV, 1997-2004)'
_computing_data_reduction 'HKL Denzo and Scalepack (Otwinowski & Minor 1997)'
_computing_molecular_graphics 'Ortep-3 for Windows (Farrugia, 1997)'
_computing_publication_material 'WinGX publication routines (Farrugia, 1999)'
_computing_structure_refinement 'SHELXL-2013 (Sheldrick, 2013)'
_computing_structure_solution WinGX
_diffrn_ambient_temperature 123(2)
_diffrn_detector 'CCD plate'
_diffrn_detector_area_resol_mean 9
_diffrn_measured_fraction_theta_full 0.997
_diffrn_measured_fraction_theta_max 0.99
_diffrn_measurement_device '95mm CCD camera on \k-goniostat'
_diffrn_measurement_device_type KappaCCD
_diffrn_measurement_method 'CCD rotation images, thick slices'
_diffrn_orient_matrix_type 'by Bruker AXS Collect from scalepack cell'
_diffrn_orient_matrix_UB_11 -0.059598
_diffrn_orient_matrix_UB_12 0.024503
_diffrn_orient_matrix_UB_13 -0.070641
_diffrn_orient_matrix_UB_21 0.043829
_diffrn_orient_matrix_UB_22 -0.014861
_diffrn_orient_matrix_UB_23 -0.044272
_diffrn_orient_matrix_UB_31 -0.008925
_diffrn_orient_matrix_UB_32 -0.236604
_diffrn_orient_matrix_UB_33 -0.004535
_diffrn_radiation_monochromator 'horizonally mounted graphite crystal'
_diffrn_radiation_probe x-ray
_diffrn_radiation_type MoK\a
_diffrn_radiation_wavelength 0.71073
_diffrn_reflns_av_R_equivalents 0.0566
_diffrn_reflns_Laue_measured_fraction_full 0.997
_diffrn_reflns_Laue_measured_fraction_max 0.99
_diffrn_reflns_limit_h_max 18
_diffrn_reflns_limit_h_min -18
_diffrn_reflns_limit_k_max 5
_diffrn_reflns_limit_k_min -5
_diffrn_reflns_limit_l_max 16
_diffrn_reflns_limit_l_min -16
_diffrn_reflns_number 7347
_diffrn_reflns_point_group_measured_fraction_full 0.997
_diffrn_reflns_point_group_measured_fraction_max 0.99
_diffrn_reflns_theta_full 25.242
_diffrn_reflns_theta_max 26.921
_diffrn_reflns_theta_min 3.036
_diffrn_source 'Enraf Nonius FR590'
_exptl_absorpt_coefficient_mu 15.919
_exptl_absorpt_correction_T_max 0.5658
_exptl_absorpt_correction_T_min 0.4696
_exptl_absorpt_correction_type multi-scan
_exptl_absorpt_process_details
;
        [c.f. r.h. blessing, acta cryst. (1995), a51, 33-38]
;
_exptl_crystal_colour black
_exptl_crystal_density_diffrn 4.971
_exptl_crystal_density_method 'not measured'
_exptl_crystal_description needle
_exptl_crystal_F_000 920
_exptl_crystal_size_max 0.088
_exptl_crystal_size_mid 0.008
_exptl_crystal_size_min 0.004
_refine_diff_density_max 0.941
_refine_diff_density_min -0.951
_refine_diff_density_rms 0.225
_refine_ls_extinction_method none
_refine_ls_goodness_of_fit_ref 1.088
_refine_ls_hydrogen_treatment undef
_refine_ls_matrix_type full
_refine_ls_number_constraints 0
_refine_ls_number_parameters 44
_refine_ls_number_reflns 899
_refine_ls_number_restraints 0
_refine_ls_restrained_S_all 1.088
_refine_ls_R_factor_all 0.0471
_refine_ls_R_factor_gt 0.029
_refine_ls_shift/su_max 0
_refine_ls_shift/su_mean 0
_refine_ls_structure_factor_coef Fsqd
_refine_ls_weighting_details 'w=1/[\s^2^(Fo^2^)+(0.0181P)^2^+3.8619P] where P=(Fo^2^+2Fc^2^)/3'
_refine_ls_weighting_scheme calc
_refine_ls_wR_factor_gt 0.0488
_refine_ls_wR_factor_ref 0.0532
_reflns_number_gt 703
_reflns_number_total 899
_reflns_threshold_expression 'I > 2\s(I)'
_cod_data_source_file ic502199v_si_001.cif
_cod_data_source_block Sb3Te4GaCl4
_cod_depositor_comments 'Adding full bibliography for 4342027--4342032.cif.'
_cod_original_sg_symbol_H-M 'C 2/m'
_cod_database_code 4342031
_shelx_estimated_absorpt_t_min 0.335
_shelx_estimated_absorpt_t_max 0.939

loop_
_symmetry_equiv_pos_as_xyz
'x, y, z'
'-x, y, -z'
'x+1/2, y+1/2, z'
'-x+1/2, y+1/2, -z'
'-x, -y, -z'
'x, -y, z'
'-x+1/2, -y+1/2, -z'
'x+1/2, -y+1/2, z'

loop_
_atom_site_label
_atom_site_type_symbol
_atom_site_fract_x
_atom_site_fract_y
_atom_site_fract_z
_atom_site_U_iso_or_equiv
_atom_site_adp_type
_atom_site_occupancy
_atom_site_calc_flag
Te1 Te 0.37266(4) 0.5 0.55198(5) 0.01965(16) Uani 1 d
Te2 Te 0.35788(5) 1 0.25855(5) 0.02613(18) Uani 1 d
Sb1 Sb 0.5 1 0.5 0.0216(2) Uani 1 d
Sb2 Sb 0.24998(4) 0.5 0.31883(5) 0.02342(17) Uani 1 d
Ga Ga 0.42632(15) 0.5 0.98029(17) 0.0262(5) Uani 0.5 d
Cl1 Cl 0.3354(3) 0.0716(9) 0.9547(3) 0.0391(13) Uani 0.5 d
Cl2 Cl 0.4786(2) 0.5 0.8479(2) 0.0460(7) Uani 1 d

loop_
_atom_site_aniso_label
_atom_site_aniso_U_11
_atom_site_aniso_U_22
_atom_site_aniso_U_33
_atom_site_aniso_U_23
_atom_site_aniso_U_13
_atom_site_aniso_U_12
Te1 0.0211(3) 0.0174(3) 0.0227(3) 0 0.0107(2) 0
Te2 0.0373(4) 0.0194(4) 0.0269(4) 0 0.0180(3) 0
Sb1 0.0194(4) 0.0164(5) 0.0276(5) 0 0.0072(4) 0
Sb2 0.0213(3) 0.0192(3) 0.0279(4) 0 0.0069(3) 0
Ga 0.0304(11) 0.0289(13) 0.0164(10) 0 0.0053(8) 0
Cl1 0.0492(19) 0.030(4) 0.0331(18) -0.0002(15) 0.0091(14) -0.0083(16)
Cl2 0.0559(18) 0.058(2) 0.0234(14) 0 0.0138(12) 0

loop_
_atom_type_symbol
_atom_type_description
_atom_type_scat_dispersion_real
_atom_type_scat_dispersion_imag
_atom_type_scat_source
Cl Cl 0.1484 0.1585 'International Tables Vol C Tables 4.2.6.8 and 6.1.1.4'
Ga Ga 0.2307 1.6083 'International Tables Vol C Tables 4.2.6.8 and 6.1.1.4'
Sb Sb -0.5866 1.5461 'International Tables Vol C Tables 4.2.6.8 and 6.1.1.4'
Te Te -0.5308 1.6751 'International Tables Vol C Tables 4.2.6.8 and 6.1.1.4'

loop_
_geom_angle_atom_site_label_1
_geom_angle_atom_site_label_2
_geom_angle_atom_site_label_3
_geom_angle
_geom_angle_site_symmetry_1
_geom_angle_site_symmetry_3
Sb2 Te1 Sb1 87.577(17) . .
Sb2 Te1 Sb1 87.577(17) . 1_545
Sb1 Te1 Sb1 87.795(17) . 1_545
Sb2 Te2 Sb2 93.19(3) . 1_565
Sb2 Te2 Sb1 87.188(19) . .
Sb2 Te2 Sb1 87.188(19) 1_565 .
Te1 Sb1 Te1 180 . 5_676
Te1 Sb1 Te1 92.205(16) . 5_666
Te1 Sb1 Te1 87.794(17) 5_676 5_666
Te1 Sb1 Te1 87.795(17) . 1_565
Te1 Sb1 Te1 92.206(16) 5_676 1_565
Te1 Sb1 Te1 180.00(2) 5_666 1_565
Te1 Sb1 Te2 90.471(15) . 5_676
Te1 Sb1 Te2 89.529(15) 5_676 5_676
Te1 Sb1 Te2 89.530(15) 5_666 5_676
Te1 Sb1 Te2 90.470(15) 1_565 5_676
Te1 Sb1 Te2 89.530(15) . .
Te1 Sb1 Te2 90.470(15) 5_676 .
Te1 Sb1 Te2 90.470(15) 5_666 .
Te1 Sb1 Te2 89.530(15) 1_565 .
Te2 Sb1 Te2 180 5_676 .
Te1 Sb2 Te2 95.56(2) . 1_545
Te1 Sb2 Te2 95.56(2) . .
Te2 Sb2 Te2 93.19(3) 1_545 .
Ga Ga Cl2 62.44(13) 5_667 .
Ga Ga Cl2 61.31(12) 5_667 5_667
Cl2 Ga Cl2 123.75(12) . 5_667
Ga Ga Cl1 124.40(10) 5_667 .
Cl2 Ga Cl1 104.77(12) . .
Cl2 Ga Cl1 106.11(11) 5_667 .
Ga Ga Cl1 124.40(11) 5_667 6_565
Cl2 Ga Cl1 104.77(12) . 6_565
Cl2 Ga Cl1 106.11(11) 5_667 6_565
Cl1 Ga Cl1 111.2(2) . 6_565
Ga Ga Cl1 117.17(8) 5_667 6
Cl2 Ga Cl1 101.89(10) . 6
Cl2 Ga Cl1 102.96(9) 5_667 6
Cl1 Ga Cl1 7.23(9) . 6
Cl1 Ga Cl1 118.42(16) 6_565 6
Ga Ga Cl1 117.17(8) 5_667 1_565
Cl2 Ga Cl1 101.89(10) . 1_565
Cl2 Ga Cl1 102.96(9) 5_667 1_565
Cl1 Ga Cl1 118.42(16) . 1_565
Cl1 Ga Cl1 7.23(9) 6_565 1_565
Cl1 Ga Cl1 125.65(16) 6 1_565
Cl1 Cl1 Ga 145.60(10) 6 .
Cl1 Cl1 Ga 27.17(8) 6 1_545
Ga Cl1 Ga 118.43(16) . 1_545
Ga Cl2 Ga 56.25(12) . 5_667

loop_
_geom_bond_atom_site_label_1
_geom_bond_atom_site_label_2
_geom_bond_distance
_geom_bond_site_symmetry_2
Te1 Sb2 2.8686(8) .
Te1 Sb1 3.0256(4) .
Te1 Sb1 3.0256(4) 1_545
Te2 Sb2 2.8876(6) .
Te2 Sb2 2.8877(6) 1_565
Te2 Sb1 3.0280(7) .
Sb1 Te1 3.0257(5) 5_676
Sb1 Te1 3.0257(4) 5_666
Sb1 Te1 3.0257(4) 1_565
Sb1 Te2 3.0280(7) 5_676
Sb2 Te2 2.8876(6) 1_545
Ga Ga 1.998(4) 5_667
Ga Cl2 2.108(3) .
Ga Cl2 2.130(3) 5_667
Ga Cl1 2.179(4) .
Ga Cl1 2.179(4) 6_565
Ga Cl1 2.696(4) 6
Ga Cl1 2.696(4) 1_565
Cl1 Cl1 0.600(7) 6
Cl1 Ga 2.696(4) 1_545
Cl2 Ga 2.130(3) 5_667
